data_7213623
loop_
_publ_author_name
'Ma, Ying-Zhao'
'Zhang, Li-Min'
'Peng, Guo'
'Zhao, Chong-Jian'
'Dong, Ruo-Ting'
'Yang, Cheng-Feng'
'Deng, Hong'

_publ_section_title
;
 A series of three-dimensional 3d--4f cyanide heterometallic coordination
 polymers: synthesis, crystal structure, photoluminescent and magnetic
 properties
;
_journal_issue 4
_journal_name_full CrystEngComm
_journal_page_first 667
_journal_paper_doi 10.1039/c3ce42025f
_journal_volume 16
_journal_year 2014
_chemical_formula_moiety 'C40 H26 Cu5 F5 N10 O17 S Tb4'
_chemical_formula_sum 'C40 H26 Cu5 F5 N10 O17 S Tb4'
_chemical_formula_weight 1999.25
_chemical_name_systematic
; 
 ? 
;
_space_group_IT_number 15
_symmetry_cell_setting monoclinic
_symmetry_space_group_name_Hall '-C 2yc'
_symmetry_space_group_name_H-M 'C 1 2/c 1'
_atom_sites_solution_hydrogens geom
_atom_sites_solution_primary direct
_atom_sites_solution_secondary difmap
_audit_creation_method SHELXL-97
_cell_angle_alpha 90.00
_cell_angle_beta 97.2120(10)
_cell_angle_gamma 90.00
_cell_formula_units_Z 4
_cell_length_a 37.632(4)
_cell_length_b 7.7785(7)
_cell_length_c 17.7721(17)
_cell_measurement_reflns_used 4749
_cell_measurement_temperature 296(2)
_cell_measurement_theta_max 25.39
_cell_measurement_theta_min 2.18
_cell_volume 5161.1(9)
_computing_cell_refinement 'Apex2 (Bruker, 2005)'
_computing_data_collection 'Apex2 (Bruker, 2005)'
_computing_data_reduction 'Apex2 (Bruker, 2005)'
_computing_molecular_graphics 'SHELXTL 6.12'
_computing_publication_material 'SHELXTL 6.12'
_computing_structure_refinement 'SHELXTL 6.12'
_computing_structure_solution 'SHELXTL 6.12 (Bruker, 2000-2003)'
_diffrn_ambient_temperature 296(2)
_diffrn_measured_fraction_theta_full 0.997
_diffrn_measured_fraction_theta_max 0.997
_diffrn_measurement_device_type 'Bruker AXS SMART APEX CCD diffractometer'
_diffrn_measurement_method '\w scans'
_diffrn_radiation_monochromator graphite
_diffrn_radiation_source 'fine-focus sealed tube'
_diffrn_radiation_type MoK\a
_diffrn_radiation_wavelength 0.71073
_diffrn_reflns_av_R_equivalents 0.0400
_diffrn_reflns_av_sigmaI/netI 0.0448
_diffrn_reflns_limit_h_max 45
_diffrn_reflns_limit_h_min -45
_diffrn_reflns_limit_k_max 9
_diffrn_reflns_limit_k_min -9
_diffrn_reflns_limit_l_max 21
_diffrn_reflns_limit_l_min -15
_diffrn_reflns_number 13036
_diffrn_reflns_theta_full 25.39
_diffrn_reflns_theta_max 25.39
_diffrn_reflns_theta_min 2.18
_exptl_absorpt_coefficient_mu 7.558
_exptl_absorpt_correction_T_max 0.221
_exptl_absorpt_correction_T_min 0.178
_exptl_absorpt_correction_type multi-scan
_exptl_absorpt_process_details 'Apex2 (Bruker, 2005)'
_exptl_crystal_colour orange
_exptl_crystal_density_diffrn 2.573
_exptl_crystal_density_method 'not measured'
_exptl_crystal_description block
_exptl_crystal_F_000 3752
_exptl_crystal_size_max 0.30
_exptl_crystal_size_mid 0.20
_exptl_crystal_size_min 0.20
_refine_diff_density_max 1.267
_refine_diff_density_min -0.994
_refine_diff_density_rms 0.165
_refine_ls_extinction_coef 0.000175(13)
_refine_ls_extinction_expression Fc^*^=kFc[1+0.001xFc^2^\l^3^/sin(2\q)]^-1/4^
_refine_ls_extinction_method SHELXL
_refine_ls_goodness_of_fit_ref 1.041
_refine_ls_hydrogen_treatment mixed
_refine_ls_matrix_type full
_refine_ls_number_parameters 343
_refine_ls_number_reflns 4749
_refine_ls_number_restraints 0
_refine_ls_restrained_S_all 1.041
_refine_ls_R_factor_all 0.0353
_refine_ls_R_factor_gt 0.0293
_refine_ls_shift/su_max 0.001
_refine_ls_shift/su_mean 0.000
_refine_ls_structure_factor_coef Fsqd
_refine_ls_weighting_details 'calc w=1/[\s^2^(Fo^2^)+(0.0248P)^2^+27.3524P] where P=(Fo^2^+2Fc^2^)/3'
_refine_ls_weighting_scheme calc
_refine_ls_wR_factor_gt 0.0686
_refine_ls_wR_factor_ref 0.0718
_reflns_number_gt 4122
_reflns_number_total 4749
_reflns_threshold_expression >2sigma(I)
_cod_data_source_file c3ce42025f.txt
_cod_data_source_block III-A
_cod_original_cell_volume 5161.2(8)
_cod_original_sg_symbol_H-M 'C 2/c'
_cod_database_code 7213623

loop_
_symmetry_equiv_pos_as_xyz
'x, y, z'
'-x, y, -z+1/2'
'x+1/2, y+1/2, z'
'-x+1/2, y+1/2, -z+1/2'
'-x, -y, -z'
'x, -y, z-1/2'
'-x+1/2, -y+1/2, -z'
'x+1/2, -y+1/2, z-1/2'

loop_
_atom_site_label
_atom_site_type_symbol
_atom_site_fract_x
_atom_site_fract_y
_atom_site_fract_z
_atom_site_U_iso_or_equiv
_atom_site_adp_type
_atom_site_occupancy
_atom_site_symmetry_multiplicity
_atom_site_calc_flag
_atom_site_refinement_flags
C1 C 0.25263(19) 0.4784(11) 0.3212(4) 0.0437(18) Uani 1 1 d .
C2 C 0.25117(17) 0.4102(9) 0.0694(4) 0.0378(17) Uani 1 1 d .
C5 C 0.12553(6) 0.2675(3) 0.50284(17) 0.0248(13) Uani 1 1 d G
C6 C 0.14823(8) 0.3071(3) 0.56840(13) 0.0379(17) Uani 1 1 d G
H6 H 0.1388 0.3435 0.6116 0.045 Uiso 1 1 calc R
C7 C 0.18510(7) 0.2922(3) 0.56943(15) 0.0442(18) Uani 1 1 d G
H7 H 0.2003 0.3187 0.6133 0.053 Uiso 1 1 calc R
N3 N 0.19927(6) 0.2378(3) 0.50490(18) 0.0371(14) Uani 1 1 d G
C3 C 0.17657(8) 0.1982(3) 0.43935(16) 0.0390(17) Uani 1 1 d G
H3 H 0.1860 0.1618 0.3962 0.047 Uiso 1 1 calc R
C4 C 0.13970(7) 0.2131(3) 0.43832(16) 0.0348(16) Uani 1 1 d G
H4 H 0.1245 0.1866 0.3945 0.042 Uiso 1 1 calc R
C13 C 0.16251(7) 0.7719(3) 0.50751(16) 0.0431(18) Uani 1 1 d G
H13 H 0.1772 0.8139 0.5494 0.052 Uiso 1 1 calc R
C12 C 0.12575(8) 0.7994(3) 0.50095(17) 0.0322(15) Uani 1 1 d G
H12 H 0.1159 0.8599 0.5384 0.039 Uiso 1 1 calc R
C11 C 0.10373(6) 0.7365(3) 0.43836(18) 0.0202(12) Uani 1 1 d G
C10 C 0.11846(7) 0.6460(3) 0.38234(14) 0.0283(14) Uani 1 1 d G
H10 H 0.1037 0.6039 0.3405 0.034 Uiso 1 1 calc R
C9 C 0.15522(7) 0.6185(3) 0.38890(12) 0.0376(17) Uani 1 1 d G
H9 H 0.1651 0.5580 0.3514 0.045 Uiso 1 1 calc R
N4 N 0.17724(6) 0.6814(3) 0.45148(16) 0.0346(13) Uani 1 1 d G
C8 C 0.08544(15) 0.3049(7) 0.4986(4) 0.0257(14) Uani 1 1 d .
C14 C 0.06409(14) 0.7739(7) 0.4303(3) 0.0181(12) Uani 1 1 d .
C15 C -0.14526(19) -0.0167(10) 0.2551(5) 0.049(2) Uani 1 1 d .
H15 H -0.1489 -0.1311 0.2408 0.058 Uiso 1 1 calc R
C16 C -0.11078(19) 0.0365(8) 0.2775(4) 0.0397(17) Uani 1 1 d .
H16 H -0.0919 -0.0416 0.2805 0.048 Uiso 1 1 calc R
C17 C -0.10442(15) 0.2068(7) 0.2954(3) 0.0218(12) Uani 1 1 d .
C18 C -0.13372(17) 0.3160(9) 0.2891(4) 0.0377(16) Uani 1 1 d .
H18 H -0.1307 0.4331 0.2983 0.045 Uiso 1 1 calc R
C19 C -0.16767(18) 0.2473(10) 0.2687(4) 0.0448(19) Uani 1 1 d .
H19 H -0.1872 0.3211 0.2663 0.054 Uiso 1 1 calc R
C20 C -0.06744(15) 0.2694(7) 0.3268(3) 0.0214(12) Uani 1 1 d .
Cu1 Cu 0.27442(2) 0.48801(13) 0.23389(5) 0.0444(2) Uani 1 1 d .
Cu2 Cu 0.23067(2) 0.61610(13) 0.46768(5) 0.0445(3) Uani 1 1 d .
Cu3 Cu 0.2500 0.2500 0.5000 0.0639(5) Uani 1 2 d S
F1 F 0.01169(10) 0.3797(5) 0.3257(2) 0.0326(9) Uani 0.50 1 d P
F2 F -0.01988(9) -0.1144(4) 0.44711(19) 0.0262(8) Uani 1 1 d .
F3 F -0.00865(9) 0.3625(4) 0.47028(17) 0.0209(7) Uani 1 1 d .
N1 N 0.24068(18) 0.5007(10) 0.3758(4) 0.0559(18) Uani 1 1 d .
N2 N 0.26129(16) 0.4434(8) 0.1308(3) 0.0445(15) Uani 1 1 d .
N5 N -0.17374(15) 0.0843(8) 0.2525(3) 0.0392(14) Uani 1 1 d .
O1W O 0.01169(10) 0.3797(5) 0.3257(2) 0.0326(9) Uani 0.50 1 d P
H1A H 0.0154 0.3897 0.2822 0.039 Uiso 0.50 1 d PR
H1B H 0.0298 0.4097 0.3535 0.039 Uiso 0.50 1 d PR
O2 O 0.06667(10) 0.2705(5) 0.4374(2) 0.0281(10) Uani 1 1 d .
O3 O 0.07442(11) 0.3595(5) 0.5573(3) 0.0339(11) Uani 1 1 d .
O4 O 0.04314(10) 0.6652(5) 0.3975(2) 0.0233(9) Uani 1 1 d .
O5 O 0.05580(11) 0.9147(5) 0.4573(2) 0.0256(9) Uani 1 1 d .
O6 O -0.04637(10) 0.1567(5) 0.3535(2) 0.0257(9) Uani 1 1 d .
O7 O -0.06216(10) 0.4280(5) 0.3254(2) 0.0259(9) Uani 1 1 d .
O8 O 0.02435(10) -0.2376(5) 0.2119(2) 0.0214(9) Uani 1 1 d .
O9 O 0.02169(10) -0.0190(5) 0.3054(2) 0.0205(8) Uani 1 1 d .
S1 S 0.0000 -0.1277(2) 0.2500 0.0162(4) Uani 1 2 d S
Tb1 Tb 0.012232(7) 0.12644(3) 0.414694(14) 0.01369(9) Uani 1 1 d .
Tb2 Tb -0.017770(7) 0.60296(3) 0.398231(14) 0.01365(9) Uani 1 1 d .

loop_
_atom_site_aniso_label
_atom_site_aniso_U_11
_atom_site_aniso_U_22
_atom_site_aniso_U_33
_atom_site_aniso_U_23
_atom_site_aniso_U_13
_atom_site_aniso_U_12
C1 0.031(4) 0.077(6) 0.023(4) -0.005(4) 0.002(3) -0.007(4)
C2 0.020(4) 0.057(5) 0.038(4) -0.002(3) 0.006(3) -0.007(3)
C5 0.014(3) 0.030(3) 0.031(3) -0.005(3) 0.003(2) 0.000(2)
C6 0.019(3) 0.058(5) 0.037(4) -0.013(3) 0.003(3) 0.000(3)
C7 0.025(4) 0.068(5) 0.039(4) -0.009(4) 0.000(3) 0.000(3)
N3 0.014(3) 0.054(4) 0.043(3) 0.005(3) 0.005(2) 0.012(2)
C3 0.025(4) 0.056(5) 0.036(4) 0.002(3) 0.006(3) 0.007(3)
C4 0.024(3) 0.046(4) 0.034(4) -0.005(3) 0.002(3) 0.001(3)
C13 0.026(4) 0.068(5) 0.034(4) -0.003(4) -0.001(3) 0.001(3)
C12 0.018(3) 0.040(4) 0.038(4) -0.006(3) 0.002(3) 0.003(3)
C11 0.016(3) 0.021(3) 0.024(3) 0.004(2) 0.002(2) 0.002(2)
C10 0.016(3) 0.035(3) 0.033(4) -0.005(3) -0.001(3) 0.002(3)
C9 0.027(4) 0.044(4) 0.042(4) -0.005(3) 0.005(3) 0.010(3)
N4 0.018(3) 0.052(4) 0.033(3) 0.003(3) 0.002(2) 0.007(3)
C8 0.014(3) 0.014(3) 0.049(4) 0.000(3) 0.005(3) -0.001(2)
C14 0.015(3) 0.017(3) 0.022(3) 0.005(2) 0.002(2) -0.001(2)
C15 0.035(4) 0.038(4) 0.070(6) -0.019(4) -0.006(4) -0.017(3)
C16 0.032(4) 0.030(4) 0.054(5) -0.008(3) -0.005(3) -0.006(3)
C17 0.023(3) 0.026(3) 0.015(3) 0.000(2) -0.002(2) -0.001(2)
C18 0.027(4) 0.034(4) 0.049(4) -0.010(3) -0.005(3) 0.002(3)
C19 0.022(4) 0.059(5) 0.051(5) -0.006(4) -0.004(3) 0.006(3)
C20 0.022(3) 0.026(3) 0.016(3) -0.002(2) -0.002(2) -0.001(2)
Cu1 0.0314(5) 0.0709(7) 0.0303(5) -0.0069(4) 0.0013(4) -0.0122(4)
Cu2 0.0209(5) 0.0817(7) 0.0301(5) 0.0045(4) 0.0004(4) 0.0104(4)
Cu3 0.0121(6) 0.1188(14) 0.0616(10) -0.0095(9) 0.0073(6) 0.0054(7)
F1 0.029(2) 0.029(2) 0.038(2) -0.0039(17) -0.0008(18) -0.0002(17)
F2 0.029(2) 0.0243(18) 0.0250(19) -0.0002(13) 0.0024(15) -0.0039(14)
F3 0.032(2) 0.0131(16) 0.0162(17) -0.0005(12) -0.0014(13) 0.0048(13)
N1 0.041(4) 0.077(5) 0.048(4) 0.005(4) -0.001(3) 0.007(3)
N2 0.033(3) 0.063(4) 0.035(4) -0.007(3) -0.003(3) -0.010(3)
N5 0.026(3) 0.057(4) 0.034(3) -0.007(3) -0.001(2) -0.007(3)
O1W 0.029(2) 0.029(2) 0.038(2) -0.0039(17) -0.0008(18) -0.0002(17)
O2 0.017(2) 0.027(2) 0.039(3) 0.0036(19) -0.0013(19) -0.0047(17)
O3 0.021(2) 0.036(3) 0.047(3) -0.017(2) 0.011(2) -0.0026(19)
O4 0.018(2) 0.017(2) 0.035(2) -0.0014(17) 0.0005(17) 0.0024(16)
O5 0.023(2) 0.021(2) 0.031(2) -0.0069(17) -0.0054(18) 0.0061(17)
O6 0.022(2) 0.022(2) 0.030(2) 0.0001(17) -0.0091(18) -0.0008(17)
O7 0.019(2) 0.023(2) 0.034(2) -0.0009(18) -0.0054(18) -0.0015(17)
O8 0.028(2) 0.021(2) 0.015(2) -0.0050(16) 0.0042(16) 0.0043(17)
O9 0.027(2) 0.018(2) 0.015(2) -0.0029(15) 0.0005(16) -0.0037(16)
S1 0.0238(11) 0.0142(9) 0.0106(9) 0.000 0.0019(8) 0.000
Tb1 0.01335(15) 0.01444(15) 0.01280(15) -0.00113(9) -0.00028(10) 0.00025(10)
Tb2 0.01353(15) 0.01428(14) 0.01248(15) 0.00154(9) -0.00090(10) -0.00157(10)

loop_
_atom_type_symbol
_atom_type_description
_atom_type_scat_dispersion_real
_atom_type_scat_dispersion_imag
_atom_type_scat_source
C C 0.0033 0.0016 'International Tables Vol C Tables 4.2.6.8 and 6.1.1.4'
H H 0.0000 0.0000 'International Tables Vol C Tables 4.2.6.8 and 6.1.1.4'
N N 0.0061 0.0033 'International Tables Vol C Tables 4.2.6.8 and 6.1.1.4'
O O 0.0106 0.0060 'International Tables Vol C Tables 4.2.6.8 and 6.1.1.4'
Cu Cu 0.3201 1.2651 'International Tables Vol C Tables 4.2.6.8 and 6.1.1.4'
Tb Tb -0.1723 4.1537 'International Tables Vol C Tables 4.2.6.8 and 6.1.1.4'
S S 0.1246 0.1234 'International Tables Vol C Tables 4.2.6.8 and 6.1.1.4'
F F 0.0171 0.0103 'International Tables Vol C Tables 4.2.6.8 and 6.1.1.4'

loop_
_geom_angle_atom_site_label_1
_geom_angle_atom_site_label_2
_geom_angle_atom_site_label_3
_geom_angle
_geom_angle_site_symmetry_1
_geom_angle_site_symmetry_3
N1 C1 Cu1 168.6(8) . .
N2 C2 Cu2 171.9(7) . 6_565
N2 C2 Cu2 113.0(6) . 4_545
Cu2 C2 Cu2 75.0(2) 6_565 4_545
C6 C5 C4 120.0 . .
C6 C5 C8 119.8(3) . .
C4 C5 C8 119.7(3) . .
C5 C6 C7 120.0 . .
C5 C6 H6 120.0 . .
C7 C6 H6 120.0 . .
C6 C7 N3 120.0 . .
C6 C7 H7 120.0 . .
N3 C7 H7 120.0 . .
C3 N3 C7 120.0 . .
C3 N3 Cu3 118.80(16) . .
C7 N3 Cu3 120.51(16) . .
N3 C3 C4 120.0 . .
N3 C3 H3 120.0 . .
C4 C3 H3 120.0 . .
C3 C4 C5 120.0 . .
C3 C4 H4 120.0 . .
C5 C4 H4 120.0 . .
N4 C13 C12 120.0 . .
N4 C13 H13 120.0 . .
C12 C13 H13 120.0 . .
C11 C12 C13 120.0 . .
C11 C12 H12 120.0 . .
C13 C12 H12 120.0 . .
C10 C11 C12 120.0 . .
C10 C11 C14 120.5(3) . .
C12 C11 C14 119.4(3) . .
C11 C10 C9 120.0 . .
C11 C10 H10 120.0 . .
C9 C10 H10 120.0 . .
N4 C9 C10 120.0 . .
N4 C9 H9 120.0 . .
C10 C9 H9 120.0 . .
C9 N4 C13 120.0 . .
C9 N4 Cu2 119.92(13) . .
C13 N4 Cu2 119.67(14) . .
O3 C8 O2 126.3(5) . .
O3 C8 C5 117.0(5) . .
O2 C8 C5 116.6(5) . .
O4 C14 O5 126.7(5) . .
O4 C14 C11 118.2(4) . .
O5 C14 C11 115.1(4) . .
N5 C15 C16 124.2(7) . .
N5 C15 H15 117.9 . .
C16 C15 H15 117.9 . .
C15 C16 C17 119.2(7) . .
C15 C16 H16 120.4 . .
C17 C16 H16 120.4 . .
C16 C17 C18 117.2(6) . .
C16 C17 C20 121.3(5) . .
C18 C17 C20 121.2(5) . .
C17 C18 C19 118.8(6) . .
C17 C18 H18 120.6 . .
C19 C18 H18 120.6 . .
N5 C19 C18 123.8(7) . .
N5 C19 H19 118.1 . .
C18 C19 H19 118.1 . .
O6 C20 O7 127.7(5) . .
O6 C20 C17 115.4(5) . .
O7 C20 C17 116.8(5) . .
C1 Cu1 N2 136.6(3) . .
C1 Cu1 N5 112.9(3) . 3
N2 Cu1 N5 110.5(2) . 3
C2 Cu2 N1 131.1(3) 6_566 .
C2 Cu2 N4 115.8(2) 6_566 .
N1 Cu2 N4 106.6(2) . .
C2 Cu2 C2 105.0(2) 6_566 4
N1 Cu2 C2 96.5(3) . 4
N4 Cu2 C2 91.82(16) . 4
C2 Cu2 Cu2 62.9(2) 6_566 7_566
N1 Cu2 Cu2 124.1(2) . 7_566
N4 Cu2 Cu2 109.40(9) . 7_566
C2 Cu2 Cu2 42.17(17) 4 7_566
C2 Cu2 Cu3 69.6(2) 6_566 .
N1 Cu2 Cu3 69.6(2) . .
N4 Cu2 Cu3 118.28(7) . .
C2 Cu2 Cu3 149.10(15) 4 .
Cu2 Cu2 Cu3 123.22(5) 7_566 .
N3 Cu3 N3 180.00(16) . 7_556
N3 Cu3 Cu2 80.57(7) . .
N3 Cu3 Cu2 99.43(15) 7_556 .
N3 Cu3 Cu2 99.43(7) . 7_556
N3 Cu3 Cu2 80.57(15) 7_556 7_556
Cu2 Cu3 Cu2 180.0 . 7_556
Tb2 F1 Tb1 100.81(14) . .
Tb2 F1 H1A 124.6 . .
Tb1 F1 H1A 133.4 . .
Tb2 F1 H1B 83.2 . .
Tb1 F1 H1B 84.5 . .
H1A F1 H1B 108.6 . .
Tb1 F2 Tb2 127.63(15) . 1_545
Tb1 F2 Tb1 106.22(12) . 5_556
Tb2 F2 Tb1 109.19(12) 1_545 5_556
Tb2 F3 Tb1 117.20(13) . .
Tb2 F3 Tb2 117.72(12) . 5_566
Tb1 F3 Tb2 112.60(12) . 5_566
C1 N1 Cu2 158.6(7) . .
C2 N2 Cu1 175.0(6) . .
C19 N5 C15 116.6(6) . .
C19 N5 Cu1 121.1(5) . 3_445
C15 N5 Cu1 122.1(5) . 3_445
C8 O2 Tb1 130.1(4) . .
C8 O3 Tb2 136.6(4) . 5_566
C14 O4 Tb2 134.2(4) . .
C14 O5 Tb1 132.8(4) . 1_565
C20 O6 Tb1 140.3(4) . .
C20 O7 Tb2 130.5(4) . .
S1 O8 Tb2 133.9(2) . 2_545
S1 O9 Tb1 135.6(2) . .
O9 S1 O9 109.5(3) 2 .
O9 S1 O8 108.5(2) 2 2
O9 S1 O8 110.5(2) . 2
O9 S1 O8 110.5(2) 2 .
O9 S1 O8 108.4(2) . .
O8 S1 O8 109.4(3) 2 .
F3 Tb1 O9 149.13(12) . .
F3 Tb1 O2 83.12(13) . .
O9 Tb1 O2 99.00(14) . .
F3 Tb1 F2 108.82(12) . .
O9 Tb1 F2 87.35(12) . .
O2 Tb1 F2 144.47(13) . .
F3 Tb1 O6 76.37(12) . .
O9 Tb1 O6 83.92(14) . .
O2 Tb1 O6 142.08(14) . .
F2 Tb1 O6 73.14(13) . .
F3 Tb1 O5 133.10(12) . 1_545
O9 Tb1 O5 75.90(13) . 1_545
O2 Tb1 O5 73.82(14) . 1_545
F2 Tb1 O5 73.99(13) . 1_545
O6 Tb1 O5 141.93(13) . 1_545
F3 Tb1 F2 66.21(10) . 5_556
O9 Tb1 F2 144.66(12) . 5_556
O2 Tb1 F2 81.57(13) . 5_556
F2 Tb1 F2 73.78(12) . 5_556
O6 Tb1 F2 117.16(13) . 5_556
O5 Tb1 F2 70.33(12) 1_545 5_556
F3 Tb1 F1 70.47(12) . .
O9 Tb1 F1 81.11(12) . .
O2 Tb1 F1 70.77(13) . .
F2 Tb1 F1 144.58(12) . .
O6 Tb1 F1 72.42(13) . .
O5 Tb1 F1 133.65(14) 1_545 .
F2 Tb1 F1 130.66(11) 5_556 .
F3 Tb1 Tb1 86.57(8) . 5_556
O9 Tb1 Tb1 119.48(9) . 5_556
O2 Tb1 Tb1 113.88(10) . 5_556
F2 Tb1 Tb1 37.77(8) . 5_556
O6 Tb1 Tb1 96.53(10) . 5_556
O5 Tb1 Tb1 67.44(10) 1_545 5_556
F2 Tb1 Tb1 36.01(7) 5_556 5_556
F1 Tb1 Tb1 156.16(9) . 5_556
F3 Tb1 Tb2 35.04(7) . 5_566
O9 Tb1 Tb2 167.85(9) . 5_566
O2 Tb1 Tb2 69.02(11) . 5_566
F2 Tb1 Tb2 101.26(8) . 5_566
O6 Tb1 Tb2 106.66(10) . 5_566
O5 Tb1 Tb2 98.08(9) 1_545 5_566
F2 Tb1 Tb2 34.82(7) 5_556 5_566
F1 Tb1 Tb2 96.20(9) . 5_566
Tb1 Tb1 Tb2 66.160(10) 5_556 5_566
F3 Tb1 H1B 67.3 . .
O9 Tb1 H1B 89.4 . .
O2 Tb1 H1B 52.8 . .
F2 Tb1 H1B 162.8 . .
O6 Tb1 H1B 89.7 . .
O5 Tb1 H1B 121.5 1_545 .
F2 Tb1 H1B 116.9 5_556 .
F1 Tb1 H1B 18.5 . .
Tb1 Tb1 H1B 150.9 5_556 .
Tb2 Tb1 H1B 84.8 5_566 .
F3 Tb2 O8 156.33(12) . 2_565
F3 Tb2 O4 95.42(12) . .
O8 Tb2 O4 83.42(13) 2_565 .
F3 Tb2 F2 124.60(11) . 1_565
O8 Tb2 F2 78.87(12) 2_565 1_565
O4 Tb2 F2 83.58(12) . 1_565
F3 Tb2 O3 89.54(14) . 5_566
O8 Tb2 O3 102.16(15) 2_565 5_566
O4 Tb2 O3 153.19(14) . 5_566
F2 Tb2 O3 72.06(13) 1_565 5_566
F3 Tb2 O7 83.26(12) . .
O8 Tb2 O7 81.61(13) 2_565 .
O4 Tb2 O7 136.75(14) . .
F2 Tb2 O7 132.06(12) 1_565 .
O3 Tb2 O7 69.97(14) 5_566 .
F3 Tb2 F3 62.28(12) . 5_566
O8 Tb2 F3 137.97(12) 2_565 5_566
O4 Tb2 F3 72.59(12) . 5_566
F2 Tb2 F3 64.82(10) 1_565 5_566
O3 Tb2 F3 86.71(13) 5_566 5_566
O7 Tb2 F3 138.68(12) . 5_566
F3 Tb2 F1 70.95(12) . .
O8 Tb2 F1 86.73(13) 2_565 .
O4 Tb2 F1 69.14(13) . .
F2 Tb2 F1 150.47(12) 1_565 .
O3 Tb2 F1 136.76(13) 5_566 .
O7 Tb2 F1 69.69(13) . .
F3 Tb2 F1 114.63(11) 5_566 .
F3 Tb2 Tb1 88.61(7) . 5_566
O8 Tb2 Tb1 114.85(9) 2_565 5_566
O4 Tb2 Tb1 86.88(10) . 5_566
F2 Tb2 Tb1 36.00(8) 1_565 5_566
O3 Tb2 Tb1 66.87(10) 5_566 5_566
O7 Tb2 Tb1 136.08(10) . 5_566
F3 Tb2 Tb1 32.36(7) 5_566 5_566
F1 Tb2 Tb1 146.09(9) . 5_566
F3 Tb2 H1B 68.0 . .
O8 Tb2 H1B 93.3 2_565 .
O4 Tb2 H1B 52.6 . .
F2 Tb2 H1B 136.2 1_565 .
O3 Tb2 H1B 150.6 5_566 .
O7 Tb2 H1B 88.1 . .
F3 Tb2 H1B 98.4 5_566 .
F1 Tb2 H1B 18.8 . .
Tb1 Tb2 H1B 128.2 5_566 .

loop_
_geom_bond_atom_site_label_1
_geom_bond_atom_site_label_2
_geom_bond_distance
_geom_bond_site_symmetry_2
C1 N1 1.134(9) .
C1 Cu1 1.845(7) .
C2 N2 1.139(9) .
C2 Cu2 1.885(7) 6_565
C2 Cu2 2.499(7) 4_545
C5 C6 1.3900 .
C5 C4 1.3900 .
C5 C8 1.529(6) .
C6 C7 1.3900 .
C6 H6 0.9300 .
C7 N3 1.3900 .
C7 H7 0.9300 .
N3 C3 1.3900 .
N3 Cu3 1.924(2) .
C3 C4 1.3900 .
C3 H3 0.9300 .
C4 H4 0.9300 .
C13 N4 1.3901 .
C13 C12 1.3902 .
C13 H13 0.9300 .
C12 C11 1.3900 .
C12 H12 0.9300 .
C11 C10 1.3899 .
C11 C14 1.509(6) .
C10 C9 1.3902 .
C10 H10 0.9300 .
C9 N4 1.3899 .
C9 H9 0.9300 .
N4 Cu2 2.059(2) .
C8 O3 1.244(7) .
C8 O2 1.249(7) .
C14 O4 1.249(6) .
C14 O5 1.251(6) .
C15 N5 1.325(9) .
C15 C16 1.373(9) .
C15 H15 0.9300 .
C16 C17 1.376(9) .
C16 H16 0.9300 .
C17 C18 1.385(8) .
C17 C20 1.513(8) .
C18 C19 1.391(9) .
C18 H18 0.9300 .
C19 N5 1.313(9) .
C19 H19 0.9300 .
C20 O6 1.236(7) .
C20 O7 1.250(7) .
Cu1 N2 1.870(6) .
Cu1 N5 2.077(6) 3
Cu2 C2 1.885(7) 6_566
Cu2 N1 1.941(7) .
Cu2 C2 2.499(7) 4
Cu2 Cu2 2.712(2) 7_566
Cu2 Cu3 2.9772(10) .
Cu3 N3 1.925(2) 7_556
Cu3 Cu2 2.9772(10) 7_556
F1 Tb2 2.503(4) .
F1 Tb1 2.525(4) .
F1 H1A 0.8060 .
F1 H1B 0.8241 .
F2 Tb1 2.340(3) .
F2 Tb2 2.369(3) 1_545
F2 Tb1 2.438(3) 5_556
F3 Tb2 2.268(3) .
F3 Tb1 2.272(3) .
F3 Tb2 2.437(3) 5_566
N5 Cu1 2.077(6) 3_445
O2 Tb1 2.326(4) .
O3 Tb2 2.383(4) 5_566
O4 Tb2 2.344(4) .
O5 Tb1 2.379(4) 1_565
O6 Tb1 2.345(4) .
O7 Tb2 2.403(4) .
O8 S1 1.478(4) .
O8 Tb2 2.304(3) 2_545
O9 S1 1.466(4) .
O9 Tb1 2.313(4) .
S1 O9 1.466(4) 2
S1 O8 1.478(4) 2
Tb1 O5 2.379(4) 1_545
Tb1 F2 2.438(3) 5_556
Tb1 Tb1 3.8224(5) 5_556
Tb1 Tb2 3.9184(4) 5_566
Tb1 H1B 2.5798 .
Tb2 O8 2.304(3) 2_565
Tb2 F2 2.369(3) 1_565
Tb2 O3 2.383(4) 5_566
Tb2 F3 2.437(3) 5_566
Tb2 Tb1 3.9184(4) 5_566
Tb2 H1B 2.5405 .
